data_2234527
loop_
_publ_author_name
'Moumou, Mohamed'
'Benharref, Ahmed'
'El Ammari, Lahcen'
'Adil, Mina'
'Berraho, Moha'

_publ_section_title
;
 10\a-Hydroxy-13-{[4-(2-hydroxyphenyl)piperazin-1-yl]methyl}-4,9-dimethyl-3,8,15-trioxatetracyclo[10.3.0.0^2,4^.0^7,9^]pentadecan-14-one
;
_journal_coeditor_code BT5864
_journal_issue 5
_journal_name_full 'Acta Crystallographica Section E'
_journal_page_first o1309
_journal_page_last o1310
_journal_paper_doi 10.1107/S1600536812013876
_journal_volume 68
_journal_year 2012
_chemical_formula_iupac 'C25 H34 N2 O6'
_chemical_formula_moiety 'C25 H34 N2 O6'
_chemical_formula_sum 'C25 H34 N2 O6'
_chemical_formula_weight 458.54
_chemical_name_systematic
;
10\a-Hydroxy-13-{[4-(2-hydroxyphenyl)piperazin-1-yl]methyl}-4,9-dimethyl-
3,8,15-trioxatetracyclo[10.3.0.0^2,4^.0^7,9^]pentadecan-14-one
;
_space_group_IT_number 19
_symmetry_cell_setting orthorhombic
_symmetry_space_group_name_Hall 'P 2ac 2ab'
_symmetry_space_group_name_H-M 'P 21 21 21'
_atom_sites_solution_hydrogens geom
_atom_sites_solution_primary direct
_atom_sites_solution_secondary difmap
_audit_creation_method SHELXL-97
_cell_angle_alpha 90.00
_cell_angle_beta 90.00
_cell_angle_gamma 90.00
_cell_formula_units_Z 4
_cell_length_a 8.0978(2)
_cell_length_b 10.3660(3)
_cell_length_c 28.8194(8)
_cell_measurement_reflns_used 4934
_cell_measurement_temperature 180(2)
_cell_measurement_theta_max 26.4
_cell_measurement_theta_min 2.4
_cell_volume 2419.15(11)
_computing_cell_refinement 'CrysAlis PRO (Agilent, 2010)'
_computing_data_collection 'CrysAlis PRO (Agilent, 2010)'
_computing_data_reduction 'CrysAlis PRO (Agilent, 2010)'
_computing_molecular_graphics 'ORTEP-3 for Windows (Farrugia, 1997) and PLATON (Spek, 2009)'
_computing_publication_material 'WinGX (Farrugia, 1999)'
_computing_structure_refinement 'SHELXL97 (Sheldrick, 2008)'
_computing_structure_solution 'SHELXS97 (Sheldrick, 2008)'
_diffrn_ambient_temperature 180(2)
_diffrn_detector_area_resol_mean 8.2632
_diffrn_measured_fraction_theta_full 0.999
_diffrn_measured_fraction_theta_max 0.999
_diffrn_measurement_device_type 'Agilent Xcalibur Sapphire1 long-nozzle'
_diffrn_measurement_method '\w scan'
_diffrn_radiation_monochromator graphite
_diffrn_radiation_source 'fine-focus sealed tube'
_diffrn_radiation_type MoK\a
_diffrn_radiation_wavelength 0.71073
_diffrn_reflns_av_R_equivalents 0.0339
_diffrn_reflns_av_sigmaI/netI 0.0175
_diffrn_reflns_limit_h_max 10
_diffrn_reflns_limit_h_min -10
_diffrn_reflns_limit_k_max 12
_diffrn_reflns_limit_k_min -12
_diffrn_reflns_limit_l_max 36
_diffrn_reflns_limit_l_min -35
_diffrn_reflns_number 27441
_diffrn_reflns_theta_full 26.37
_diffrn_reflns_theta_max 26.37
_diffrn_reflns_theta_min 2.42
_exptl_absorpt_coefficient_mu 0.090
_exptl_absorpt_correction_type none
_exptl_crystal_colour colourless
_exptl_crystal_density_diffrn 1.259
_exptl_crystal_density_method 'not measured'
_exptl_crystal_description platelet
_exptl_crystal_F_000 984
_exptl_crystal_size_max 0.27
_exptl_crystal_size_mid 0.21
_exptl_crystal_size_min 0.06
_refine_diff_density_max 0.191
_refine_diff_density_min -0.181
_refine_ls_extinction_method none
_refine_ls_goodness_of_fit_ref 1.048
_refine_ls_hydrogen_treatment constr
_refine_ls_matrix_type full
_refine_ls_number_parameters 302
_refine_ls_number_reflns 2829
_refine_ls_number_restraints 0
_refine_ls_restrained_S_all 1.048
_refine_ls_R_factor_all 0.0407
_refine_ls_R_factor_gt 0.0343
_refine_ls_shift/su_max 0.002
_refine_ls_shift/su_mean 0.000
_refine_ls_structure_factor_coef Fsqd
_refine_ls_weighting_details 'calc w=1/[\s^2^(Fo^2^)+(0.0508P)^2^+0.3960P] where P=(Fo^2^+2Fc^2^)/3'
_refine_ls_weighting_scheme calc
_refine_ls_wR_factor_gt 0.0883
_refine_ls_wR_factor_ref 0.0933
_reflns_number_gt 2540
_reflns_number_total 2829
_reflns_threshold_expression I>2\s(I)
_cod_data_source_file bt5864.cif
_cod_data_source_block I
_cod_database_code 2234527
_cod_database_fobs_code 2234527

loop_
_symmetry_equiv_pos_as_xyz
'x, y, z'
'-x+1/2, -y, z+1/2'
'x+1/2, -y+1/2, -z'
'-x, y+1/2, -z+1/2'

loop_
_atom_site_type_symbol
_atom_site_label
_atom_site_fract_x
_atom_site_fract_y
_atom_site_fract_z
_atom_site_U_iso_or_equiv
_atom_site_adp_type
_atom_site_calc_flag
_atom_site_refinement_flags
_atom_site_occupancy
_atom_site_symmetry_multiplicity
C C1 0.9344(2) 0.90928(19) -0.02860(7) 0.0367(4) Uani d . 1 1
H H1 0.8850 0.8325 -0.0428 0.044 Uiso calc R 1 1
C C2 0.9628(2) 1.01210(18) -0.06365(7) 0.0365(4) Uani d . 1 1
H H2 1.0098 1.0913 -0.0506 0.044 Uiso calc R 1 1
C C3 0.8665(2) 1.0334(2) -0.10613(7) 0.0396(4) Uani d . 1 1
C C4 0.8570(3) 1.1717(2) -0.12197(7) 0.0445(5) Uani d . 1 1
H H4A 0.8464 1.1734 -0.1555 0.053 Uiso calc R 1 1
H H4B 0.9593 1.2150 -0.1139 0.053 Uiso calc R 1 1
C C5 0.7118(3) 1.2463(2) -0.10047(8) 0.0462(5) Uani d . 1 1
H H5A 0.7327 1.3380 -0.1037 0.055 Uiso calc R 1 1
H H5B 0.6123 1.2265 -0.1178 0.055 Uiso calc R 1 1
C C6 0.6825(2) 1.21618(18) -0.05000(7) 0.0379(4) Uani d . 1 1
H H6 0.7828 1.2067 -0.0313 0.045 Uiso calc R 1 1
C C7 0.5359(2) 1.1463(2) -0.03197(7) 0.0396(4) Uani d . 1 1
C C8 0.5440(2) 1.06794(19) 0.01276(7) 0.0394(4) Uani d . 1 1
H H8 0.4306 1.0443 0.0211 0.047 Uiso calc R 1 1
C C9 0.6417(2) 0.94191(19) 0.00614(7) 0.0372(4) Uani d . 1 1
H H9A 0.6198 0.9086 -0.0247 0.045 Uiso calc R 1 1
H H9B 0.6022 0.8787 0.0283 0.045 Uiso calc R 1 1
C C10 0.8304(2) 0.95749(18) 0.01223(7) 0.0335(4) Uani d . 1 1
H H10 0.8530 1.0498 0.0158 0.040 Uiso calc R 1 1
C C11 1.0873(3) 0.8737(2) 0.03774(8) 0.0446(5) Uani d . 1 1
C C12 0.9101(3) 0.8883(2) 0.05318(7) 0.0412(5) Uani d . 1 1
H H12 0.8608 0.8024 0.0561 0.049 Uiso calc R 1 1
C C13 0.9013(3) 0.9554(3) 0.10023(7) 0.0496(5) Uani d . 1 1
H H13A 0.9726 0.9101 0.1218 0.060 Uiso calc R 1 1
H H13B 0.9435 1.0425 0.0970 0.060 Uiso calc R 1 1
C C14 0.7331(3) 0.9440(2) -0.12263(8) 0.0483(5) Uani d . 1 1
H H14A 0.7379 0.9369 -0.1558 0.073 Uiso calc R 1 1
H H14B 0.6273 0.9775 -0.1136 0.073 Uiso calc R 1 1
H H14C 0.7486 0.8604 -0.1090 0.073 Uiso calc R 1 1
C C15 0.3946(3) 1.1047(3) -0.06229(9) 0.0563(6) Uani d . 1 1
H H15A 0.2926 1.1346 -0.0492 0.084 Uiso calc R 1 1
H H15B 0.3928 1.0123 -0.0643 0.084 Uiso calc R 1 1
H H15C 0.4082 1.1407 -0.0927 0.084 Uiso calc R 1 1
C C16 0.6773(3) 0.8326(2) 0.13338(8) 0.0527(6) Uani d . 1 1
H H16A 0.7548 0.7954 0.1553 0.063 Uiso calc R 1 1
H H16B 0.6741 0.7773 0.1062 0.063 Uiso calc R 1 1
C C17 0.5082(3) 0.8371(2) 0.15515(8) 0.0536(6) Uani d . 1 1
H H17A 0.4288 0.8697 0.1328 0.064 Uiso calc R 1 1
H H17B 0.4746 0.7508 0.1641 0.064 Uiso calc R 1 1
C C18 0.5649(4) 1.0502(2) 0.18283(8) 0.0589(6) Uani d . 1 1
H H18A 0.5678 1.1051 0.2101 0.071 Uiso calc R 1 1
H H18B 0.4873 1.0870 0.1609 0.071 Uiso calc R 1 1
C C19 0.7342(4) 1.0444(2) 0.16120(8) 0.0562(6) Uani d . 1 1
H H19A 0.7689 1.1308 0.1526 0.067 Uiso calc R 1 1
H H19B 0.8125 1.0112 0.1837 0.067 Uiso calc R 1 1
C C20 0.3698(3) 0.9137(3) 0.22451(7) 0.0543(6) Uani d . 1 1
C C21 0.2250(4) 0.8504(4) 0.21250(9) 0.0761(9) Uani d . 1 1
H H21 0.2159 0.8136 0.1832 0.091 Uiso calc R 1 1
C C22 0.3734(4) 0.9667(3) 0.26908(8) 0.0709(8) Uani d . 1 1
C C23 0.0932(4) 0.8409(5) 0.24322(11) 0.0987(13) Uani d . 1 1
H H23 -0.0019 0.7968 0.2345 0.118 Uiso calc R 1 1
C C24 0.1028(5) 0.8958(5) 0.28612(11) 0.1027(14) Uani d . 1 1
H H24 0.0137 0.8906 0.3064 0.123 Uiso calc R 1 1
C C25 0.2443(5) 0.9589(4) 0.29923(10) 0.0941(12) Uani d . 1 1
H H25 0.2519 0.9960 0.3285 0.113 Uiso calc R 1 1
N N1 0.7348(2) 0.96134(17) 0.11978(6) 0.0455(4) Uani d . 1 1
N N2 0.5106(3) 0.92072(19) 0.19603(6) 0.0495(5) Uani d . 1 1
O O1 0.5493(2) 1.28526(14) -0.02754(5) 0.0491(4) Uani d . 1 1
O O2 1.03111(18) 0.97758(15) -0.10802(5) 0.0469(4) Uani d . 1 1
O O3 1.09685(17) 0.88006(14) -0.00863(5) 0.0451(4) Uani d . 1 1
O O4 1.2079(2) 0.85660(19) 0.06106(7) 0.0647(5) Uani d . 1 1
O O5 0.6083(2) 1.14333(15) 0.04947(5) 0.0477(4) Uani d . 1 1
H H5 0.6267 1.0969 0.0719 0.071 Uiso calc R 1 1
O O6 0.5154(3) 1.0222(2) 0.28351(6) 0.0802(7) Uani d . 1 1
H H6A 0.5209 1.0960 0.2733 0.120 Uiso calc R 1 1

loop_
_atom_site_aniso_label
_atom_site_aniso_U_11
_atom_site_aniso_U_22
_atom_site_aniso_U_33
_atom_site_aniso_U_12
_atom_site_aniso_U_13
_atom_site_aniso_U_23
C1 0.0321(9) 0.0299(9) 0.0479(11) 0.0032(8) -0.0011(8) -0.0058(8)
C2 0.0312(9) 0.0324(9) 0.0459(11) 0.0008(8) 0.0036(8) -0.0072(8)
C3 0.0390(10) 0.0366(10) 0.0432(10) 0.0039(9) 0.0050(9) -0.0047(9)
C4 0.0502(12) 0.0408(11) 0.0424(11) -0.0014(10) 0.0038(10) 0.0026(9)
C5 0.0512(12) 0.0354(10) 0.0520(12) 0.0050(10) -0.0030(10) 0.0036(9)
C6 0.0368(9) 0.0273(9) 0.0495(11) 0.0038(8) -0.0024(9) -0.0031(8)
C7 0.0292(9) 0.0368(10) 0.0528(11) 0.0055(8) 0.0020(9) -0.0069(9)
C8 0.0286(9) 0.0387(11) 0.0510(11) -0.0012(8) 0.0058(9) -0.0084(9)
C9 0.0334(9) 0.0302(9) 0.0481(11) -0.0046(8) 0.0032(8) -0.0024(9)
C10 0.0338(9) 0.0247(8) 0.0422(10) -0.0027(8) 0.0003(8) -0.0024(8)
C11 0.0449(11) 0.0295(10) 0.0595(14) 0.0035(9) -0.0052(10) 0.0031(9)
C12 0.0423(11) 0.0317(10) 0.0497(12) -0.0038(9) -0.0032(9) 0.0042(9)
C13 0.0526(12) 0.0487(12) 0.0476(12) -0.0130(11) -0.0063(10) 0.0030(10)
C14 0.0514(12) 0.0449(12) 0.0486(12) 0.0008(11) -0.0045(10) -0.0093(10)
C15 0.0347(10) 0.0661(15) 0.0681(15) 0.0008(11) -0.0093(11) -0.0049(13)
C16 0.0673(15) 0.0400(11) 0.0507(13) -0.0082(11) 0.0034(11) -0.0016(10)
C17 0.0652(15) 0.0479(12) 0.0477(12) -0.0124(12) 0.0016(11) -0.0064(10)
C18 0.0862(18) 0.0468(13) 0.0437(12) -0.0020(14) 0.0024(12) -0.0055(10)
C19 0.0812(17) 0.0421(12) 0.0453(12) -0.0141(13) -0.0024(12) -0.0038(10)
C20 0.0631(14) 0.0615(15) 0.0383(11) 0.0001(12) -0.0038(10) 0.0010(10)
C21 0.0652(17) 0.109(2) 0.0540(15) -0.0100(18) 0.0020(13) -0.0159(16)
C22 0.0793(18) 0.093(2) 0.0400(12) -0.0080(18) -0.0029(13) -0.0030(14)
C23 0.0665(18) 0.152(4) 0.077(2) -0.017(2) 0.0028(16) -0.017(2)
C24 0.080(2) 0.166(4) 0.0622(18) -0.005(3) 0.0191(17) -0.009(2)
C25 0.099(2) 0.136(3) 0.0474(15) -0.010(3) 0.0122(16) -0.0135(19)
N1 0.0591(11) 0.0380(9) 0.0395(9) -0.0088(9) -0.0025(8) -0.0001(8)
N2 0.0633(12) 0.0474(10) 0.0377(9) -0.0045(9) -0.0025(9) -0.0010(8)
O1 0.0493(8) 0.0347(7) 0.0632(9) 0.0146(7) 0.0045(8) -0.0050(7)
O2 0.0422(8) 0.0502(9) 0.0483(8) 0.0074(7) 0.0107(7) -0.0054(7)
O3 0.0345(7) 0.0412(8) 0.0595(9) 0.0091(6) 0.0002(7) 0.0014(7)
O4 0.0506(10) 0.0639(11) 0.0795(12) 0.0140(9) -0.0195(9) 0.0087(10)
O5 0.0556(9) 0.0409(8) 0.0464(8) 0.0056(7) 0.0029(7) -0.0096(7)
O6 0.0937(15) 0.1145(18) 0.0323(8) -0.0403(14) -0.0040(9) -0.0159(10)

loop_
_atom_type_symbol
_atom_type_description
_atom_type_scat_dispersion_real
_atom_type_scat_dispersion_imag
_atom_type_scat_source
C C 0.0033 0.0016 'International Tables Vol C Tables 4.2.6.8 and 6.1.1.4'
H H 0.0000 0.0000 'International Tables Vol C Tables 4.2.6.8 and 6.1.1.4'
N N 0.0061 0.0033 'International Tables Vol C Tables 4.2.6.8 and 6.1.1.4'
O O 0.0106 0.0060 'International Tables Vol C Tables 4.2.6.8 and 6.1.1.4'

loop_
_geom_angle_atom_site_label_1
_geom_angle_atom_site_label_2
_geom_angle_atom_site_label_3
_geom_angle
O3 C1 C2 106.00(15)
O3 C1 C10 105.01(15)
C2 C1 C10 111.93(16)
O3 C1 H1 111.2
C2 C1 H1 111.2
C10 C1 H1 111.2
O2 C2 C3 60.01(12)
O2 C2 C1 119.04(16)
C3 C2 C1 126.31(18)
O2 C2 H2 113.6
C3 C2 H2 113.6
C1 C2 H2 113.6
O2 C3 C2 58.99(12)
O2 C3 C14 113.75(17)
C2 C3 C14 123.63(19)
O2 C3 C4 114.47(17)
C2 C3 C4 115.01(18)
C14 C3 C4 117.03(19)
C3 C4 C5 113.32(18)
C3 C4 H4A 108.9
C5 C4 H4A 108.9
C3 C4 H4B 108.9
C5 C4 H4B 108.9
H4A C4 H4B 107.7
C6 C5 C4 113.91(18)
C6 C5 H5A 108.8
C4 C5 H5A 108.8
C6 C5 H5B 108.8
C4 C5 H5B 108.8
H5A C5 H5B 107.7
O1 C6 C7 59.28(12)
O1 C6 C5 116.54(17)
C7 C6 C5 124.42(19)
O1 C6 H6 114.9
C7 C6 H6 114.9
C5 C6 H6 114.9
O1 C7 C6 59.10(13)
O1 C7 C15 113.14(19)
C6 C7 C15 123.0(2)
O1 C7 C8 116.85(17)
C6 C7 C8 121.45(17)
C15 C7 C8 111.79(19)
O5 C8 C7 110.71(17)
O5 C8 C9 111.84(17)
C7 C8 C9 111.69(16)
O5 C8 H8 107.5
C7 C8 H8 107.5
C9 C8 H8 107.5
C8 C9 C10 113.91(16)
C8 C9 H9A 108.8
C10 C9 H9A 108.8
C8 C9 H9B 108.8
C10 C9 H9B 108.8
H9A C9 H9B 107.7
C12 C10 C1 102.06(15)
C12 C10 C9 117.19(17)
C1 C10 C9 114.97(16)
C12 C10 H10 107.3
C1 C10 H10 107.3
C9 C10 H10 107.3
O4 C11 O3 121.3(2)
O4 C11 C12 128.6(2)
O3 C11 C12 110.09(18)
C11 C12 C10 102.80(17)
C11 C12 C13 110.61(18)
C10 C12 C13 117.03(17)
C11 C12 H12 108.7
C10 C12 H12 108.7
C13 C12 H12 108.7
N1 C13 C12 113.86(18)
N1 C13 H13A 108.8
C12 C13 H13A 108.8
N1 C13 H13B 108.8
C12 C13 H13B 108.8
H13A C13 H13B 107.7
C3 C14 H14A 109.5
C3 C14 H14B 109.5
H14A C14 H14B 109.5
C3 C14 H14C 109.5
H14A C14 H14C 109.5
H14B C14 H14C 109.5
C7 C15 H15A 109.5
C7 C15 H15B 109.5
H15A C15 H15B 109.5
C7 C15 H15C 109.5
H15A C15 H15C 109.5
H15B C15 H15C 109.5
N1 C16 C17 111.8(2)
N1 C16 H16A 109.3
C17 C16 H16A 109.3
N1 C16 H16B 109.3
C17 C16 H16B 109.3
H16A C16 H16B 107.9
N2 C17 C16 110.0(2)
N2 C17 H17A 109.7
C16 C17 H17A 109.7
N2 C17 H17B 109.7
C16 C17 H17B 109.7
H17A C17 H17B 108.2
N2 C18 C19 110.2(2)
N2 C18 H18A 109.6
C19 C18 H18A 109.6
N2 C18 H18B 109.6
C19 C18 H18B 109.6
H18A C18 H18B 108.1
N1 C19 C18 111.2(2)
N1 C19 H19A 109.4
C18 C19 H19A 109.4
N1 C19 H19B 109.4
C18 C19 H19B 109.4
H19A C19 H19B 108.0
C21 C20 C22 115.7(3)
C21 C20 N2 124.3(2)
C22 C20 N2 119.9(3)
C20 C21 C23 121.6(3)
C20 C21 H21 119.2
C23 C21 H21 119.2
O6 C22 C25 118.8(3)
O6 C22 C20 117.9(3)
C25 C22 C20 123.1(3)
C24 C23 C21 120.3(3)
C24 C23 H23 119.9
C21 C23 H23 119.9
C23 C24 C25 119.7(3)
C23 C24 H24 120.1
C25 C24 H24 120.1
C22 C25 C24 119.6(3)
C22 C25 H25 120.2
C24 C25 H25 120.2
C13 N1 C16 110.91(19)
C13 N1 C19 109.86(18)
C16 N1 C19 108.35(16)
C20 N2 C18 116.3(2)
C20 N2 C17 115.4(2)
C18 N2 C17 109.78(17)
C6 O1 C7 61.63(12)
C2 O2 C3 61.00(13)
C11 O3 C1 110.46(16)
C8 O5 H5 109.5
C22 O6 H6A 109.5

loop_
_geom_bond_atom_site_label_1
_geom_bond_atom_site_label_2
_geom_bond_distance
C1 O3 1.468(2)
C1 C2 1.486(3)
C1 C10 1.531(3)
C1 H1 0.9800
C2 O2 1.438(2)
C2 C3 1.468(3)
C2 H2 0.9800
C3 O2 1.454(2)
C3 C14 1.501(3)
C3 C4 1.507(3)
C4 C5 1.538(3)
C4 H4A 0.9700
C4 H4B 0.9700
C5 C6 1.507(3)
C5 H5A 0.9700
C5 H5B 0.9700
C6 O1 1.447(2)
C6 C7 1.484(3)
C6 H6 0.9800
C7 O1 1.450(3)
C7 C15 1.503(3)
C7 C8 1.525(3)
C8 O5 1.415(2)
C8 C9 1.539(3)
C8 H8 0.9800
C9 C10 1.546(3)
C9 H9A 0.9700
C9 H9B 0.9700
C10 C12 1.524(3)
C10 H10 0.9800
C11 O4 1.198(3)
C11 O3 1.340(3)
C11 C12 1.510(3)
C12 C13 1.525(3)
C12 H12 0.9800
C13 N1 1.463(3)
C13 H13A 0.9700
C13 H13B 0.9700
C14 H14A 0.9600
C14 H14B 0.9600
C14 H14C 0.9600
C15 H15A 0.9600
C15 H15B 0.9600
C15 H15C 0.9600
C16 N1 1.467(3)
C16 C17 1.507(4)
C16 H16A 0.9700
C16 H16B 0.9700
C17 N2 1.463(3)
C17 H17A 0.9700
C17 H17B 0.9700
C18 N2 1.462(3)
C18 C19 1.507(4)
C18 H18A 0.9700
C18 H18B 0.9700
C19 N1 1.472(3)
C19 H19A 0.9700
C19 H19B 0.9700
C20 C21 1.387(4)
C20 C22 1.397(3)
C20 N2 1.407(3)
C21 C23 1.390(4)
C21 H21 0.9300
C22 O6 1.352(4)
C22 C25 1.362(4)
C23 C24 1.363(5)
C23 H23 0.9300
C24 C25 1.372(5)
C24 H24 0.9300
C25 H25 0.9300
O5 H5 0.8200
O6 H6A 0.8200

loop_
_geom_hbond_atom_site_label_D
_geom_hbond_atom_site_label_H
_geom_hbond_atom_site_label_A
_geom_hbond_site_symmetry_A
_geom_hbond_distance_DH
_geom_hbond_distance_HA
_geom_hbond_distance_DA
_geom_hbond_angle_DHA
_geom_hbond_publ_flag
O5 H5 N1 1_555 0.82 2.15 2.952(2) 164 yes
C1 H1 O4 3_465 0.98 2.49 3.440(3) 165 yes
C10 H10 O1 3_575 0.98 2.36 3.232(2) 148 yes
C18 H18A O6 1_555 0.97 2.32 2.943(3) 121 yes
C25 H25 O2 2_675 0.93 2.55 3.299(4) 138 yes

loop_
_cod_related_entry_id
_cod_related_entry_database
_cod_related_entry_code
1 ChemSpider 30657668
